data_7107500
loop_
_publ_author_name
'Wuming Yan'
'Xiaohan Ye'
'Keith Weise'
'Jeffrey L. Petersen'
'Xiaodong Shi'

_publ_section_title
;
 Synthesis of allene triazole through iron catalyzed regioselective
 addition to propargyl alcohols
;
_journal_name_full Chem.Commun.
_journal_page_first 3521
_journal_paper_doi 10.1039/c2cc17522c
_journal_volume 48
_journal_year 2012
_chemical_formula_sum 'C22 H17 N3 O'
_chemical_formula_weight 339.39
_chemical_name_systematic
;
?
;
_space_group_IT_number 14
_symmetry_cell_setting monoclinic
_symmetry_space_group_name_Hall '-P 2ybc'
_symmetry_space_group_name_H-M 'P 1 21/c 1'
_atom_sites_solution_hydrogens geom
_atom_sites_solution_primary direct
_atom_sites_solution_secondary difmap
_audit_creation_method SHELXL-97
_cell_angle_alpha 90.00
_cell_angle_beta 93.823(1)
_cell_angle_gamma 90.00
_cell_formula_units_Z 4
_cell_length_a 9.8385(8)
_cell_length_b 11.9791(10)
_cell_length_c 15.5682(13)
_cell_measurement_reflns_used 6766
_cell_measurement_temperature 293(2)
_cell_measurement_theta_max 25.47
_cell_measurement_theta_min 2.52
_cell_volume 1830.7(3)
_computing_structure_refinement 'SHELXL-97 (Sheldrick, 1997)'
_computing_structure_solution 'SHELXS-97 (Sheldrick, 1990)'
_diffrn_ambient_temperature 293(2)
_diffrn_measured_fraction_theta_full 0.978
_diffrn_measured_fraction_theta_max 0.978
_diffrn_radiation_monochromator graphite
_diffrn_radiation_source 'fine-focus sealed tube'
_diffrn_radiation_type MoK\a
_diffrn_radiation_wavelength 0.71073
_diffrn_reflns_av_R_equivalents 0.0344
_diffrn_reflns_av_sigmaI/netI 0.0595
_diffrn_reflns_limit_h_max 11
_diffrn_reflns_limit_h_min -12
_diffrn_reflns_limit_k_max 15
_diffrn_reflns_limit_k_min -15
_diffrn_reflns_limit_l_max 20
_diffrn_reflns_limit_l_min -20
_diffrn_reflns_number 11967
_diffrn_reflns_theta_full 27.54
_diffrn_reflns_theta_max 27.54
_diffrn_reflns_theta_min 2.68
_diffrn_standards_decay_% none
_exptl_absorpt_coefficient_mu 0.078
_exptl_absorpt_correction_T_max 0.9786
_exptl_absorpt_correction_T_min 0.9667
_exptl_absorpt_correction_type semi-empirical
_exptl_absorpt_process_details SADABS
_exptl_crystal_colour light
_exptl_crystal_density_diffrn 1.231
_exptl_crystal_density_method 'not measured'
_exptl_crystal_F_000 712
_exptl_crystal_size_max 0.44
_exptl_crystal_size_mid 0.36
_exptl_crystal_size_min 0.28
_refine_diff_density_max 0.212
_refine_diff_density_min -0.206
_refine_diff_density_rms 0.037
_refine_ls_extinction_method none
_refine_ls_goodness_of_fit_ref 1.049
_refine_ls_hydrogen_treatment riding
_refine_ls_matrix_type full
_refine_ls_number_parameters 236
_refine_ls_number_reflns 4128
_refine_ls_number_restraints 0
_refine_ls_restrained_S_all 1.049
_refine_ls_R_factor_all 0.0662
_refine_ls_R_factor_gt 0.0533
_refine_ls_shift/su_max 0.000
_refine_ls_shift/su_mean 0.000
_refine_ls_structure_factor_coef Fsqd
_refine_ls_weighting_details 'calc w=1/[\s^2^(Fo^2^)+(0.0792P)^2^+0.2414P] where P=(Fo^2^+2Fc^2^)/3'
_refine_ls_weighting_scheme calc
_refine_ls_wR_factor_gt 0.1550
_refine_ls_wR_factor_ref 0.1687
_reflns_number_gt 3192
_reflns_number_total 4128
_reflns_threshold_expression >2sigma(I)
_cod_data_source_file c2cc17522c.txt
_cod_data_source_block xs37ccd
_cod_original_sg_symbol_H-M P21/c
_cod_database_code 7107500

loop_
_symmetry_equiv_pos_as_xyz
'x, y, z'
'-x, y+1/2, -z+1/2'
'-x, -y, -z'
'x, -y-1/2, z-1/2'

loop_
_atom_site_label
_atom_site_type_symbol
_atom_site_fract_x
_atom_site_fract_y
_atom_site_fract_z
_atom_site_U_iso_or_equiv
_atom_site_adp_type
_atom_site_occupancy
_atom_site_symmetry_multiplicity
_atom_site_calc_flag
_atom_site_refinement_flags
O1 O 0.92285(15) 0.78913(14) -0.01247(8) 0.0876(5) Uani 1 1 d .
N1 N 0.44583(15) 1.12986(13) 0.18062(12) 0.0746(4) Uani 1 1 d .
N2 N 0.47958(14) 1.03855(13) 0.22123(10) 0.0685(4) Uani 1 1 d .
N3 N 0.57598(11) 0.98410(10) 0.17740(8) 0.0506(3) Uani 1 1 d .
C1 C 0.51914(15) 1.13697(13) 0.10842(11) 0.0584(4) Uani 1 1 d .
C2 C 0.51695(19) 1.21791(14) 0.04380(14) 0.0726(5) Uani 1 1 d .
H2 H 0.4602 1.2799 0.0449 0.087 Uiso 1 1 calc R
C3 C 0.6016(2) 1.20203(16) -0.02101(14) 0.0782(5) Uani 1 1 d .
H3 H 0.6029 1.2546 -0.0649 0.094 Uiso 1 1 calc R
C4 C 0.6867(2) 1.10841(16) -0.02303(12) 0.0740(5) Uani 1 1 d .
H4 H 0.7433 1.1011 -0.0682 0.089 Uiso 1 1 calc R
C5 C 0.68972(16) 1.02727(14) 0.03913(10) 0.0582(4) Uani 1 1 d .
H5 H 0.7458 0.9650 0.0370 0.070 Uiso 1 1 calc R
C6 C 0.60352(13) 1.04369(11) 0.10586(9) 0.0478(3) Uani 1 1 d .
C7 C 0.62628(13) 0.88102(13) 0.20925(9) 0.0508(3) Uani 1 1 d .
H7 H 0.5864 0.8498 0.2561 0.061 Uiso 1 1 calc R
C8 C 0.72521(14) 0.82704(12) 0.17684(9) 0.0484(3) Uani 1 1 d .
C9 C 0.82463(12) 0.77017(11) 0.14590(8) 0.0434(3) Uani 1 1 d .
C10 C 0.79390(13) 0.68432(11) 0.07810(9) 0.0468(3) Uani 1 1 d .
C11 C 0.70823(16) 0.59544(13) 0.09238(12) 0.0607(4) Uani 1 1 d .
H11 H 0.6683 0.5897 0.1447 0.073 Uiso 1 1 calc R
C12 C 0.6814(2) 0.51529(16) 0.02999(16) 0.0850(6) Uani 1 1 d .
H12 H 0.6245 0.4555 0.0403 0.102 Uiso 1 1 calc R
C13 C 0.7393(2) 0.5245(2) -0.04743(18) 0.0972(7) Uani 1 1 d .
H13 H 0.7230 0.4694 -0.0889 0.117 Uiso 1 1 calc R
C14 C 0.8212(2) 0.6139(2) -0.06504(14) 0.0903(7) Uani 1 1 d .
H14 H 0.8578 0.6201 -0.1184 0.108 Uiso 1 1 calc R
C15 C 0.84853(16) 0.69499(15) -0.00196(10) 0.0633(4) Uani 1 1 d .
C16 C 0.9703(4) 0.8117(3) -0.09495(17) 0.1552(16) Uani 1 1 d .
H16A H 1.0383 0.7578 -0.1076 0.233 Uiso 1 1 calc R
H16B H 1.0091 0.8852 -0.0952 0.233 Uiso 1 1 calc R
H16C H 0.8955 0.8074 -0.1377 0.233 Uiso 1 1 calc R
C17 C 0.96836(13) 0.78806(12) 0.17983(8) 0.0459(3) Uani 1 1 d .
C18 C 1.01073(17) 0.89113(15) 0.21142(11) 0.0640(4) Uani 1 1 d .
H18 H 0.9502 0.9508 0.2086 0.077 Uiso 1 1 calc R
C19 C 1.14137(19) 0.9065(2) 0.24694(14) 0.0836(6) Uani 1 1 d .
H19 H 1.1688 0.9765 0.2673 0.100 Uiso 1 1 calc R
C20 C 1.23110(17) 0.8189(2) 0.25239(13) 0.0819(6) Uani 1 1 d .
H20 H 1.3188 0.8290 0.2773 0.098 Uiso 1 1 calc R
C21 C 1.19107(17) 0.71624(19) 0.22089(12) 0.0737(5) Uani 1 1 d .
H21 H 1.2518 0.6567 0.2247 0.088 Uiso 1 1 calc R
C22 C 1.06049(15) 0.70057(15) 0.18331(10) 0.0580(4) Uani 1 1 d .
H22 H 1.0349 0.6314 0.1605 0.070 Uiso 1 1 calc R

loop_
_atom_site_aniso_label
_atom_site_aniso_U_11
_atom_site_aniso_U_22
_atom_site_aniso_U_33
_atom_site_aniso_U_23
_atom_site_aniso_U_13
_atom_site_aniso_U_12
O1 0.1003(9) 0.1165(12) 0.0483(7) -0.0093(7) 0.0223(6) -0.0444(8)
N1 0.0689(8) 0.0675(9) 0.0883(11) -0.0129(8) 0.0128(8) 0.0176(7)
N2 0.0626(8) 0.0725(9) 0.0730(9) -0.0113(7) 0.0230(7) 0.0123(7)
N3 0.0459(6) 0.0546(7) 0.0523(7) -0.0066(5) 0.0109(5) 0.0034(5)
C1 0.0533(7) 0.0491(8) 0.0720(10) -0.0110(7) -0.0033(7) 0.0011(6)
C2 0.0753(10) 0.0474(9) 0.0921(13) -0.0023(8) -0.0175(10) 0.0030(8)
C3 0.0953(13) 0.0596(11) 0.0777(12) 0.0146(9) -0.0099(11) -0.0114(9)
C4 0.0851(11) 0.0728(12) 0.0648(10) 0.0091(9) 0.0108(9) -0.0053(9)
C5 0.0617(8) 0.0582(9) 0.0554(8) 0.0008(7) 0.0093(7) 0.0016(7)
C6 0.0444(6) 0.0467(7) 0.0518(7) -0.0064(6) -0.0009(5) -0.0035(5)
C7 0.0499(7) 0.0566(8) 0.0468(7) -0.0002(6) 0.0089(6) -0.0008(6)
C8 0.0500(7) 0.0533(8) 0.0420(7) 0.0012(6) 0.0021(5) 0.0002(6)
C9 0.0478(6) 0.0453(7) 0.0371(6) 0.0045(5) 0.0036(5) 0.0004(5)
C10 0.0466(6) 0.0459(7) 0.0472(7) 0.0004(6) -0.0016(5) 0.0027(5)
C11 0.0611(8) 0.0515(9) 0.0683(10) 0.0089(7) -0.0051(7) -0.0047(7)
C12 0.0892(13) 0.0543(10) 0.1086(17) -0.0066(10) -0.0139(12) -0.0141(9)
C13 0.1035(15) 0.0783(14) 0.1079(18) -0.0427(13) -0.0066(13) -0.0082(12)
C14 0.0890(13) 0.1149(18) 0.0679(12) -0.0384(12) 0.0103(10) -0.0066(12)
C15 0.0605(8) 0.0785(11) 0.0514(8) -0.0145(8) 0.0074(7) -0.0097(8)
C16 0.177(3) 0.229(4) 0.0642(14) -0.0135(19) 0.0487(17) -0.103(3)
C17 0.0474(6) 0.0554(8) 0.0352(6) 0.0016(5) 0.0042(5) -0.0010(6)
C18 0.0625(8) 0.0654(10) 0.0638(9) -0.0086(8) 0.0007(7) -0.0054(7)
C19 0.0713(11) 0.0949(15) 0.0834(13) -0.0210(11) -0.0046(9) -0.0215(11)
C20 0.0514(8) 0.1259(18) 0.0674(11) -0.0061(11) -0.0032(8) -0.0119(10)
C21 0.0512(8) 0.1052(15) 0.0645(10) 0.0048(10) 0.0019(7) 0.0150(9)
C22 0.0537(7) 0.0665(10) 0.0534(8) -0.0003(7) 0.0025(6) 0.0073(7)

loop_
_atom_type_symbol
_atom_type_description
_atom_type_scat_dispersion_real
_atom_type_scat_dispersion_imag
_atom_type_scat_source
C C 0.0033 0.0016 'International Tables Vol C Tables 4.2.6.8 and 6.1.1.4'
H H 0.0000 0.0000 'International Tables Vol C Tables 4.2.6.8 and 6.1.1.4'
N N 0.0061 0.0033 'International Tables Vol C Tables 4.2.6.8 and 6.1.1.4'
O O 0.0106 0.0060 'International Tables Vol C Tables 4.2.6.8 and 6.1.1.4'

loop_
_geom_angle_atom_site_label_1
_geom_angle_atom_site_label_2
_geom_angle_atom_site_label_3
_geom_angle
C15 O1 C16 118.58(17)
N2 N1 C1 108.61(13)
N1 N2 N3 108.81(14)
C6 N3 N2 109.81(13)
C6 N3 C7 131.43(11)
N2 N3 C7 118.74(12)
N1 C1 C6 108.59(15)
N1 C1 C2 130.30(15)
C6 C1 C2 121.10(16)
C3 C2 C1 117.08(16)
C2 C3 C4 121.57(17)
C5 C4 C3 122.46(17)
C4 C5 C6 116.06(15)
N3 C6 C1 104.17(13)
N3 C6 C5 134.09(13)
C1 C6 C5 121.73(14)
C8 C7 N3 123.70(13)
C7 C8 C9 178.24(16)
C8 C9 C10 119.88(12)
C8 C9 C17 120.58(12)
C10 C9 C17 119.52(11)
C11 C10 C15 119.24(14)
C11 C10 C9 120.91(13)
C15 C10 C9 119.82(12)
C12 C11 C10 120.80(17)
C13 C12 C11 119.45(18)
C12 C13 C14 121.33(19)
C13 C14 C15 119.3(2)
O1 C15 C14 124.94(17)
O1 C15 C10 115.19(13)
C14 C15 C10 119.83(17)
C18 C17 C22 118.74(13)
C18 C17 C9 120.68(13)
C22 C17 C9 120.53(13)
C19 C18 C17 120.89(17)
C20 C19 C18 120.16(19)
C19 C20 C21 119.74(16)
C20 C21 C22 120.48(17)
C17 C22 C21 119.95(16)

loop_
_geom_bond_atom_site_label_1
_geom_bond_atom_site_label_2
_geom_bond_distance
O1 C15 1.360(2)
O1 C16 1.421(2)
N1 N2 1.295(2)
N1 C1 1.378(2)
N2 N3 1.3700(16)
N3 C6 1.3652(19)
N3 C7 1.4081(19)
C1 C6 1.394(2)
C1 C2 1.396(3)
C2 C3 1.364(3)
C3 C4 1.401(3)
C4 C5 1.371(2)
C5 C6 1.398(2)
C7 C8 1.2983(19)
C8 C9 1.3099(18)
C9 C10 1.4903(18)
C9 C17 1.4915(17)
C10 C11 1.385(2)
C10 C15 1.396(2)
C11 C12 1.379(3)
C12 C13 1.371(3)
C13 C14 1.379(3)
C14 C15 1.394(3)
C17 C18 1.383(2)
C17 C22 1.384(2)
C18 C19 1.377(2)
C19 C20 1.370(3)
C20 C21 1.372(3)
C21 C22 1.388(2)
